data_1542179
loop_
_publ_author_name
'Tkachev, V.V.'
'Krasochka, O.N.'
'Atovmyan, L.O.'

_publ_section_title
;
 On the Structure of the Crystals K (Os N Br4 H2 O) H2 O and K2 Mo O Cl5
;
_journal_name_full 'Zhurnal Strukturnoi Khimii (Issue-No. from 1981)'
_journal_page_first 940
_journal_page_last 941
_journal_volume 17
_journal_year 1976
_chemical_formula_sum 'Br4 H4 K N O2 Os'
_chemical_name_systematic 'K Os H2 O N Br4 H2 O'
_space_group_IT_number 36
_symmetry_space_group_name_Hall 'C 2c -2'
_symmetry_space_group_name_H-M 'C m c 21'
_cell_angle_alpha 90
_cell_angle_beta 90
_cell_angle_gamma 90
_cell_formula_units_Z 4
_cell_length_a 9.558
_cell_length_b 13.62
_cell_length_c 7.518
_cell_volume 978.693
_citation_journal_id_ASTM ZSTKAI
_cod_data_source_file Tkachev_ZSTKAI_1976_577.cif
_cod_data_source_block H4Br4K1N1O2Os1
_cod_original_cell_volume 978.6929
_cod_original_formula_sum 'H4 Br4 K1 N1 O2 Os1'
_cod_database_code 1542179

loop_
_symmetry_equiv_pos_as_xyz
x,y,z
-x,-y,z+1/2
-x,y,z
x,-y,z+1/2
x+1/2,y+1/2,z
-x+1/2,-y+1/2,z+1/2
-x+1/2,y+1/2,z
x+1/2,-y+1/2,z+1/2

loop_
_atom_site_label
_atom_site_type_symbol
_atom_site_fract_x
_atom_site_fract_y
_atom_site_fract_z
_atom_site_occupancy
_atom_site_U_iso_or_equiv
_atom_site_attached_hydrogens
Os1 Os+6 0 0.1654 0 1 0.0 0
N1 N-3 0 0.172 -0.222 1 0.0 0
O2 O-2 0.5 0.038 0.302 1 0.0 2
O1 O-2 0 0.149 0.321 1 0.0 2
Br2 Br-1 0.1837 0.2883 0.0741 1 0.0 0
K1 K+1 0.5 0.1498 0.959 1 0.0 0
Br1 Br-1 0.1816 0.0363 0.0329 1 0.0 0
